data_7116932
loop_
_publ_author_name
'Terrance J. Hadlington'
'Benedikt Schwarze'
'Ekaterina I. Izgorodina'
'Cameron Jones'

_publ_section_title
;
 Two-coordinate hydrido-germylenes
;
_journal_name_full Chem.Commun.
_journal_page_first 6854
_journal_paper_doi 10.1039/C5cc01314C
_journal_volume 51
_journal_year 2015
_chemical_formula_sum 'C45 H55 N O3 Si'
_chemical_formula_weight 685.99
_chemical_name_systematic
; 
 ? 
;
_space_group_IT_number 14
_symmetry_cell_setting monoclinic
_symmetry_space_group_name_Hall '-P 2yn'
_symmetry_space_group_name_H-M 'P 1 21/n 1'
_atom_sites_solution_hydrogens geom
_atom_sites_solution_primary direct
_atom_sites_solution_secondary difmap
_audit_creation_method SHELXL-97
_audit_update_record
;
2015-02-11 deposited with the CCDC.
2015-03-17 downloaded from the CCDC.
;
_cell_angle_alpha 90.00
_cell_angle_beta 96.32(3)
_cell_angle_gamma 90.00
_cell_formula_units_Z 4
_cell_length_a 12.369(3)
_cell_length_b 21.768(4)
_cell_length_c 14.724(3)
_cell_measurement_temperature 100(2)
_cell_volume 3940.3(15)
_computing_cell_refinement 'XDS (Kabsch, 1993)'
_computing_data_collection 'Blu-Ice (McPhillips, 2002)'
_computing_data_reduction 'XDS (Kabsch, 1993)'
_computing_molecular_graphics X-Seed
_computing_publication_material CifTAB
_computing_structure_refinement 'SHELXL-97 (Sheldrick, 1997)'
_computing_structure_solution 'SHELXS-97 (Sheldrick, 1990)'
_diffrn_ambient_temperature 100(2)
_diffrn_measured_fraction_theta_full 0.924
_diffrn_measured_fraction_theta_max 0.924
_diffrn_measurement_device_type 'ADSC Quantum 210r'
_diffrn_radiation_source 'Australian Synchrotron'
_diffrn_radiation_type Synchrotron
_diffrn_radiation_wavelength 0.71090
_diffrn_reflns_av_R_equivalents 0.0783
_diffrn_reflns_av_sigmaI/netI 0.0594
_diffrn_reflns_limit_h_max 14
_diffrn_reflns_limit_h_min -14
_diffrn_reflns_limit_k_max 26
_diffrn_reflns_limit_k_min -26
_diffrn_reflns_limit_l_max 17
_diffrn_reflns_limit_l_min -17
_diffrn_reflns_number 27068
_diffrn_reflns_theta_full 25.50
_diffrn_reflns_theta_max 25.50
_diffrn_reflns_theta_min 2.95
_exptl_absorpt_coefficient_mu 0.099
_exptl_absorpt_correction_T_max 0.985
_exptl_absorpt_correction_T_min 0.979
_exptl_absorpt_correction_type multi-scan
_exptl_absorpt_process_details XDS
_exptl_crystal_colour colourless
_exptl_crystal_density_diffrn 1.156
_exptl_crystal_density_method 'not measured'
_exptl_crystal_description block
_exptl_crystal_F_000 1480
_exptl_crystal_size_max 0.20
_exptl_crystal_size_mid 0.20
_exptl_crystal_size_min 0.15
_refine_diff_density_max 0.321
_refine_diff_density_min -0.417
_refine_diff_density_rms 0.047
_refine_ls_extinction_method none
_refine_ls_goodness_of_fit_ref 1.052
_refine_ls_hydrogen_treatment mixed
_refine_ls_matrix_type full
_refine_ls_number_parameters 496
_refine_ls_number_reflns 6763
_refine_ls_number_restraints 6
_refine_ls_restrained_S_all 1.059
_refine_ls_R_factor_all 0.0537
_refine_ls_R_factor_gt 0.0530
_refine_ls_shift/su_max 0.001
_refine_ls_shift/su_mean 0.000
_refine_ls_structure_factor_coef Fsqd
_refine_ls_weighting_details 'calc w=1/[\s^2^(Fo^2^)+(0.0522P)^2^+2.4930P] where P=(Fo^2^+2Fc^2^)/3'
_refine_ls_weighting_scheme calc
_refine_ls_wR_factor_gt 0.1345
_refine_ls_wR_factor_ref 0.1350
_reflns_number_gt 6609
_reflns_number_total 6763
_reflns_threshold_expression >2sigma(I)
_cod_data_source_file c5cc01314c2.cif
_cod_data_source_block LH
_cod_original_cell_volume 3940.3(14)
_cod_original_sg_symbol_H-M P2(1)/n
_cod_database_code 7116932

loop_
_symmetry_equiv_pos_as_xyz
'x, y, z'
'-x+1/2, y+1/2, -z+1/2'
'-x, -y, -z'
'x-1/2, -y-1/2, z-1/2'

loop_
_atom_site_label
_atom_site_type_symbol
_atom_site_fract_x
_atom_site_fract_y
_atom_site_fract_z
_atom_site_U_iso_or_equiv
_atom_site_adp_type
_atom_site_occupancy
_atom_site_symmetry_multiplicity
_atom_site_calc_flag
_atom_site_refinement_flags
_atom_site_disorder_assembly
_atom_site_disorder_group
Si1 Si 0.17185(3) 0.616978(18) 0.78906(3) 0.01372(14) Uani 1 1 d . . .
O1 O 0.21878(8) 0.63239(5) 0.89371(7) 0.0181(2) Uani 1 1 d . . .
N1 N 0.28426(10) 0.61170(6) 0.73116(9) 0.0153(3) Uani 1 1 d . . .
C1 C 0.37057(11) 0.56777(6) 0.73676(10) 0.0138(3) Uani 1 1 d . . .
H1 H 0.2790(18) 0.6309(10) 0.6778(17) 0.033(5) Uiso 1 1 d . . .
O2 O 0.09202(8) 0.66870(5) 0.73994(7) 0.0194(3) Uani 1 1 d . A .
C2 C 0.37182(11) 0.52231(7) 0.66861(10) 0.0146(3) Uani 1 1 d . . .
O3 O 0.10137(8) 0.55403(5) 0.78868(8) 0.0200(3) Uani 1 1 d . . .
C3 C 0.45540(12) 0.47930(7) 0.67369(10) 0.0156(3) Uani 1 1 d . . .
H3 H 0.4548 0.4484 0.6280 0.019 Uiso 1 1 calc R . .
C4 C 0.54011(12) 0.48055(7) 0.74447(10) 0.0163(3) Uani 1 1 d . . .
C5 C 0.54170(12) 0.52805(7) 0.80770(10) 0.0162(3) Uani 1 1 d . . .
H5 H 0.6008 0.5305 0.8546 0.019 Uiso 1 1 calc R . .
C6 C 0.45975(11) 0.57218(6) 0.80482(10) 0.0142(3) Uani 1 1 d . . .
C7 C 0.28571(11) 0.52522(7) 0.58573(10) 0.0162(3) Uani 1 1 d . . .
H7 H 0.2138 0.5303 0.6100 0.019 Uiso 1 1 calc R . .
C8 C 0.27870(11) 0.46636(7) 0.52928(10) 0.0172(3) Uani 1 1 d . . .
C9 C 0.31624(12) 0.46309(7) 0.44385(10) 0.0193(3) Uani 1 1 d . . .
H9 H 0.3471 0.4985 0.4191 0.023 Uiso 1 1 calc R . .
C10 C 0.30926(13) 0.40868(8) 0.39409(11) 0.0223(3) Uani 1 1 d . . .
H10 H 0.3350 0.4073 0.3356 0.027 Uiso 1 1 calc R . .
C11 C 0.26538(13) 0.35668(8) 0.42886(12) 0.0257(4) Uani 1 1 d . . .
H11 H 0.2608 0.3195 0.3947 0.031 Uiso 1 1 calc R . .
C12 C 0.22792(14) 0.35911(8) 0.51425(12) 0.0279(4) Uani 1 1 d . . .
H12 H 0.1978 0.3234 0.5389 0.034 Uiso 1 1 calc R . .
C13 C 0.23425(13) 0.41358(8) 0.56391(11) 0.0233(3) Uani 1 1 d . . .
H13 H 0.2080 0.4148 0.6221 0.028 Uiso 1 1 calc R . .
C14 C 0.30246(13) 0.58219(7) 0.52829(10) 0.0181(3) Uani 1 1 d . . .
C15 C 0.21392(15) 0.61188(9) 0.48037(12) 0.0293(4) Uani 1 1 d . . .
H15 H 0.1427 0.5959 0.4822 0.035 Uiso 1 1 calc R . .
C16 C 0.22888(18) 0.66454(10) 0.42991(13) 0.0399(5) Uani 1 1 d . . .
H16 H 0.1678 0.6843 0.3977 0.048 Uiso 1 1 calc R . .
C17 C 0.33189(19) 0.68844(8) 0.42609(13) 0.0362(5) Uani 1 1 d . . .
H17 H 0.3417 0.7249 0.3924 0.043 Uiso 1 1 calc R . .
C18 C 0.42034(16) 0.65876(8) 0.47180(12) 0.0296(4) Uani 1 1 d . . .
H18 H 0.4915 0.6744 0.4687 0.035 Uiso 1 1 calc R . .
C19 C 0.40578(14) 0.60624(8) 0.52226(11) 0.0221(3) Uani 1 1 d . . .
H19 H 0.4674 0.5863 0.5533 0.027 Uiso 1 1 calc R . .
C20 C 0.47000(12) 0.62711(7) 0.87008(10) 0.0154(3) Uani 1 1 d . . .
H20 H 0.4020 0.6284 0.9010 0.018 Uiso 1 1 calc R . .
C21 C 0.56524(12) 0.61977(7) 0.94502(10) 0.0162(3) Uani 1 1 d . . .
C22 C 0.55230(12) 0.58523(7) 1.02245(11) 0.0198(3) Uani 1 1 d . . .
H22 H 0.4830 0.5683 1.0299 0.024 Uiso 1 1 calc R . .
C23 C 0.63928(14) 0.57497(8) 1.08933(11) 0.0263(4) Uani 1 1 d . . .
H23 H 0.6291 0.5514 1.1420 0.032 Uiso 1 1 calc R . .
C24 C 0.74057(14) 0.59932(9) 1.07878(12) 0.0299(4) Uani 1 1 d . . .
H24 H 0.8003 0.5921 1.1238 0.036 Uiso 1 1 calc R . .
C25 C 0.75432(14) 0.63422(9) 1.00224(13) 0.0304(4) Uani 1 1 d . . .
H25 H 0.8236 0.6513 0.9952 0.037 Uiso 1 1 calc R . .
C26 C 0.66745(13) 0.64447(8) 0.93567(11) 0.0234(3) Uani 1 1 d . . .
H26 H 0.6778 0.6685 0.8834 0.028 Uiso 1 1 calc R . .
C27 C 0.47704(12) 0.68799(7) 0.81950(10) 0.0173(3) Uani 1 1 d . . .
C28 C 0.45359(14) 0.74230(8) 0.86329(12) 0.0244(4) Uani 1 1 d . . .
H28 H 0.4325 0.7407 0.9234 0.029 Uiso 1 1 calc R . .
C29 C 0.46048(15) 0.79863(8) 0.82066(13) 0.0301(4) Uani 1 1 d . . .
H29 H 0.4443 0.8352 0.8517 0.036 Uiso 1 1 calc R . .
C30 C 0.49091(15) 0.80197(8) 0.73275(13) 0.0284(4) Uani 1 1 d . . .
H30 H 0.4951 0.8406 0.7032 0.034 Uiso 1 1 calc R . .
C31 C 0.51497(16) 0.74830(8) 0.68888(12) 0.0294(4) Uani 1 1 d . . .
H31 H 0.5366 0.7500 0.6290 0.035 Uiso 1 1 calc R . .
C32 C 0.50774(14) 0.69202(7) 0.73185(12) 0.0247(4) Uani 1 1 d . . .
H32 H 0.5241 0.6555 0.7007 0.030 Uiso 1 1 calc R . .
C33 C 0.62835(13) 0.43249(7) 0.75107(11) 0.0229(3) Uani 1 1 d . . .
H33A H 0.6970 0.4508 0.7778 0.034 Uiso 1 1 calc R . .
H33B H 0.6370 0.4168 0.6899 0.034 Uiso 1 1 calc R . .
H33C H 0.6085 0.3986 0.7898 0.034 Uiso 1 1 calc R . .
C34 C -0.00222(12) 0.53357(7) 0.74304(11) 0.0195(3) Uani 1 1 d . . .
C35 C -0.01202(13) 0.54700(8) 0.64086(11) 0.0244(4) Uani 1 1 d . . .
H35A H -0.0039 0.5912 0.6312 0.037 Uiso 1 1 calc R . .
H35B H -0.0835 0.5336 0.6125 0.037 Uiso 1 1 calc R . .
H35C H 0.0451 0.5248 0.6132 0.037 Uiso 1 1 calc R . .
C36 C -0.09445(13) 0.56415(8) 0.78711(12) 0.0246(4) Uani 1 1 d . . .
H36A H -0.0873 0.5545 0.8525 0.037 Uiso 1 1 calc R . .
H36B H -0.1644 0.5489 0.7582 0.037 Uiso 1 1 calc R . .
H36C H -0.0908 0.6088 0.7789 0.037 Uiso 1 1 calc R . .
C37 C -0.00410(14) 0.46462(8) 0.75945(13) 0.0278(4) Uani 1 1 d . . .
H37A H 0.0560 0.4453 0.7320 0.042 Uiso 1 1 calc R . .
H37B H -0.0733 0.4477 0.7316 0.042 Uiso 1 1 calc R . .
H37C H 0.0038 0.4565 0.8253 0.042 Uiso 1 1 calc R . .
C38 C 0.09790(13) 0.73271(7) 0.71512(11) 0.0234(4) Uani 1 1 d D . .
C39 C -0.0087(5) 0.7489(2) 0.6626(6) 0.099(3) Uani 0.685(8) 1 d PD A 1
H39A H -0.0670 0.7439 0.7020 0.148 Uiso 0.685(8) 1 calc PR A 1
H39B H -0.0222 0.7217 0.6096 0.148 Uiso 0.685(8) 1 calc PR A 1
H39C H -0.0067 0.7916 0.6419 0.148 Uiso 0.685(8) 1 calc PR A 1
C40 C 0.1206(6) 0.77208(15) 0.7999(2) 0.0563(14) Uani 0.685(8) 1 d PD A 1
H40A H 0.1887 0.7587 0.8346 0.085 Uiso 0.685(8) 1 calc PR A 1
H40B H 0.0608 0.7678 0.8379 0.085 Uiso 0.685(8) 1 calc PR A 1
H40C H 0.1270 0.8152 0.7820 0.085 Uiso 0.685(8) 1 calc PR A 1
C41 C 0.1918(5) 0.74321(17) 0.6575(4) 0.078(2) Uani 0.685(8) 1 d PD A 1
H41A H 0.1943 0.7867 0.6405 0.117 Uiso 0.685(8) 1 calc PR A 1
H41B H 0.1807 0.7180 0.6021 0.117 Uiso 0.685(8) 1 calc PR A 1
H41C H 0.2605 0.7317 0.6929 0.117 Uiso 0.685(8) 1 calc PR A 1
C42 C 0.17811(13) 0.62626(7) 0.98146(10) 0.0198(3) Uani 1 1 d . . .
C43 C 0.06217(14) 0.65023(11) 0.97714(12) 0.0347(4) Uani 1 1 d . . .
H43A H 0.0604 0.6935 0.9587 0.052 Uiso 1 1 calc R . .
H43B H 0.0363 0.6464 1.0374 0.052 Uiso 1 1 calc R . .
H43C H 0.0151 0.6262 0.9325 0.052 Uiso 1 1 calc R . .
C44 C 0.25252(14) 0.66591(8) 1.04646(11) 0.0241(4) Uani 1 1 d . . .
H44A H 0.3275 0.6511 1.0480 0.036 Uiso 1 1 calc R . .
H44B H 0.2293 0.6636 1.1079 0.036 Uiso 1 1 calc R . .
H44C H 0.2486 0.7086 1.0253 0.036 Uiso 1 1 calc R . .
C45 C 0.18532(17) 0.55928(9) 1.00980(12) 0.0324(4) Uani 1 1 d . . .
H45A H 0.1361 0.5348 0.9674 0.049 Uiso 1 1 calc R . .
H45B H 0.1644 0.5550 1.0718 0.049 Uiso 1 1 calc R . .
H45C H 0.2601 0.5447 1.0086 0.049 Uiso 1 1 calc R . .
C39A C -0.0134(7) 0.7555(4) 0.7368(13) 0.088(5) Uani 0.315(8) 1 d PD A 2
H39D H -0.0186 0.7512 0.8024 0.133 Uiso 0.315(8) 1 calc PR A 2
H39E H -0.0707 0.7311 0.7025 0.133 Uiso 0.315(8) 1 calc PR A 2
H39F H -0.0222 0.7988 0.7193 0.133 Uiso 0.315(8) 1 calc PR A 2
C40A C 0.1909(9) 0.7641(3) 0.7679(8) 0.062(4) Uani 0.315(8) 1 d PD A 2
H40D H 0.1836 0.7610 0.8334 0.092 Uiso 0.315(8) 1 calc PR A 2
H40E H 0.1916 0.8075 0.7502 0.092 Uiso 0.315(8) 1 calc PR A 2
H40F H 0.2590 0.7446 0.7551 0.092 Uiso 0.315(8) 1 calc PR A 2
C41A C 0.0991(13) 0.7333(4) 0.6128(3) 0.068(4) Uani 0.315(8) 1 d PD A 2
H41D H 0.0992 0.7759 0.5912 0.103 Uiso 0.315(8) 1 calc PR A 2
H41E H 0.0343 0.7122 0.5838 0.103 Uiso 0.315(8) 1 calc PR A 2
H41F H 0.1645 0.7123 0.5969 0.103 Uiso 0.315(8) 1 calc PR A 2

loop_
_atom_site_aniso_label
_atom_site_aniso_U_11
_atom_site_aniso_U_22
_atom_site_aniso_U_33
_atom_site_aniso_U_23
_atom_site_aniso_U_13
_atom_site_aniso_U_12
Si1 0.0129(2) 0.0149(2) 0.0132(2) -0.00009(14) 0.00088(15) 0.00147(14)
O1 0.0166(5) 0.0249(6) 0.0132(5) -0.0013(4) 0.0031(4) -0.0008(4)
N1 0.0163(6) 0.0167(6) 0.0131(6) 0.0014(5) 0.0022(5) 0.0026(5)
C1 0.0138(7) 0.0145(7) 0.0139(7) 0.0018(5) 0.0049(5) -0.0002(5)
O2 0.0177(5) 0.0176(6) 0.0221(6) 0.0018(4) -0.0011(4) 0.0035(4)
C2 0.0142(7) 0.0172(7) 0.0127(7) 0.0020(5) 0.0032(5) -0.0019(5)
O3 0.0165(5) 0.0191(6) 0.0232(6) 0.0029(4) -0.0037(4) -0.0011(4)
C3 0.0189(7) 0.0149(7) 0.0133(7) -0.0006(5) 0.0035(6) 0.0004(5)
C4 0.0185(7) 0.0172(7) 0.0138(7) 0.0025(5) 0.0036(6) 0.0029(6)
C5 0.0161(7) 0.0190(7) 0.0135(7) 0.0018(5) 0.0005(5) 0.0009(5)
C6 0.0154(7) 0.0147(7) 0.0132(7) 0.0005(5) 0.0042(5) -0.0012(5)
C7 0.0131(7) 0.0206(8) 0.0148(7) -0.0024(6) 0.0011(6) 0.0013(5)
C8 0.0117(6) 0.0227(8) 0.0166(7) -0.0027(6) -0.0013(5) 0.0011(5)
C9 0.0149(7) 0.0236(8) 0.0193(7) -0.0007(6) 0.0018(6) 0.0007(6)
C10 0.0187(7) 0.0305(9) 0.0178(7) -0.0052(6) 0.0021(6) 0.0035(6)
C11 0.0242(8) 0.0249(8) 0.0273(9) -0.0094(7) -0.0001(7) 0.0014(6)
C12 0.0302(9) 0.0230(9) 0.0308(9) -0.0016(7) 0.0042(7) -0.0058(7)
C13 0.0245(8) 0.0273(9) 0.0187(8) -0.0035(6) 0.0055(6) -0.0034(6)
C14 0.0217(7) 0.0204(7) 0.0118(7) -0.0029(5) 0.0004(6) 0.0044(6)
C15 0.0250(8) 0.0377(10) 0.0247(9) 0.0034(7) 0.0007(7) 0.0132(7)
C16 0.0493(12) 0.0427(11) 0.0276(9) 0.0105(8) 0.0043(8) 0.0259(9)
C17 0.0629(13) 0.0232(9) 0.0244(9) 0.0071(7) 0.0128(9) 0.0092(8)
C18 0.0419(10) 0.0271(9) 0.0204(8) 0.0010(7) 0.0064(7) -0.0053(7)
C19 0.0246(8) 0.0251(8) 0.0163(7) 0.0015(6) 0.0008(6) 0.0004(6)
C20 0.0137(7) 0.0180(7) 0.0147(7) -0.0027(5) 0.0024(6) -0.0001(5)
C21 0.0154(7) 0.0172(7) 0.0160(7) -0.0048(5) 0.0013(6) 0.0013(5)
C22 0.0188(7) 0.0209(8) 0.0197(7) -0.0010(6) 0.0024(6) -0.0013(6)
C23 0.0287(9) 0.0295(9) 0.0199(8) 0.0032(6) -0.0011(7) 0.0017(7)
C24 0.0226(8) 0.0364(10) 0.0282(9) -0.0002(7) -0.0086(7) 0.0019(7)
C25 0.0163(8) 0.0389(10) 0.0353(10) 0.0006(8) -0.0009(7) -0.0043(7)
C26 0.0184(7) 0.0284(8) 0.0237(8) 0.0019(6) 0.0034(6) -0.0020(6)
C27 0.0146(7) 0.0181(7) 0.0188(7) -0.0013(6) 0.0001(6) -0.0002(5)
C28 0.0291(8) 0.0224(8) 0.0228(8) -0.0025(6) 0.0081(7) 0.0005(6)
C29 0.0389(10) 0.0180(8) 0.0347(9) -0.0033(7) 0.0103(8) 0.0034(7)
C30 0.0353(9) 0.0181(8) 0.0327(9) 0.0042(7) 0.0072(8) -0.0016(7)
C31 0.0423(10) 0.0234(9) 0.0245(8) 0.0014(7) 0.0129(8) -0.0025(7)
C32 0.0333(9) 0.0177(8) 0.0246(8) -0.0019(6) 0.0104(7) -0.0002(6)
C33 0.0271(8) 0.0232(8) 0.0174(7) -0.0016(6) -0.0014(6) 0.0092(6)
C34 0.0143(7) 0.0217(8) 0.0220(8) -0.0011(6) -0.0009(6) -0.0028(6)
C35 0.0177(7) 0.0333(9) 0.0215(8) -0.0008(6) -0.0010(6) -0.0014(6)
C36 0.0186(7) 0.0296(9) 0.0256(8) -0.0016(7) 0.0024(6) -0.0002(6)
C37 0.0230(8) 0.0225(9) 0.0373(10) -0.0002(7) 0.0009(7) -0.0033(6)
C38 0.0291(8) 0.0164(8) 0.0236(8) 0.0028(6) -0.0020(7) 0.0060(6)
C39 0.086(4) 0.029(2) 0.159(7) 0.033(3) -0.088(5) -0.006(2)
C40 0.101(4) 0.0215(16) 0.045(2) -0.0066(13) 0.000(2) -0.0001(19)
C41 0.116(5) 0.0253(17) 0.108(5) 0.029(2) 0.079(4) 0.019(2)
C42 0.0200(8) 0.0278(8) 0.0123(7) -0.0015(6) 0.0049(6) 0.0008(6)
C43 0.0217(8) 0.0607(13) 0.0221(9) -0.0121(8) 0.0043(7) 0.0061(8)
C44 0.0256(8) 0.0314(9) 0.0153(7) -0.0030(6) 0.0017(6) -0.0002(7)
C45 0.0474(11) 0.0298(9) 0.0207(8) 0.0022(7) 0.0064(8) -0.0065(8)
C39A 0.042(5) 0.031(5) 0.192(16) 0.033(7) 0.012(7) 0.026(4)
C40A 0.078(7) 0.022(4) 0.075(7) 0.007(4) -0.036(6) -0.010(4)
C41A 0.139(12) 0.034(4) 0.031(4) 0.020(3) 0.007(5) 0.001(5)

loop_
_atom_type_symbol
_atom_type_description
_atom_type_scat_dispersion_real
_atom_type_scat_dispersion_imag
_atom_type_scat_source
C C 0.0033 0.0016 'International Tables Vol C Tables 4.2.6.8 and 6.1.1.4'
H H 0.0000 0.0000 'International Tables Vol C Tables 4.2.6.8 and 6.1.1.4'
N N 0.0061 0.0033 'International Tables Vol C Tables 4.2.6.8 and 6.1.1.4'
O O 0.0106 0.0060 'International Tables Vol C Tables 4.2.6.8 and 6.1.1.4'
Si Si 0.0817 0.0704 'International Tables Vol C Tables 4.2.6.8 and 6.1.1.4'

loop_
_geom_angle_atom_site_label_1
_geom_angle_atom_site_label_2
_geom_angle_atom_site_label_3
_geom_angle
_geom_angle_site_symmetry_1
_geom_angle_site_symmetry_3
O2 Si1 O1 114.76(6) . .
O2 Si1 O3 106.57(6) . .
O1 Si1 O3 108.30(6) . .
O2 Si1 N1 108.28(6) . .
O1 Si1 N1 105.16(6) . .
O3 Si1 N1 113.99(6) . .
C42 O1 Si1 135.09(10) . .
C1 N1 Si1 131.18(10) . .
C1 N1 H1 110.4(15) . .
Si1 N1 H1 115.2(15) . .
C6 C1 C2 118.98(13) . .
C6 C1 N1 121.11(13) . .
C2 C1 N1 119.68(13) . .
C38 O2 Si1 137.77(10) . .
C3 C2 C1 120.02(13) . .
C3 C2 C7 121.25(13) . .
C1 C2 C7 118.50(13) . .
C34 O3 Si1 135.03(10) . .
C2 C3 C4 121.34(13) . .
C2 C3 H3 119.3 . .
C4 C3 H3 119.3 . .
C5 C4 C3 117.97(13) . .
C5 C4 C33 121.09(13) . .
C3 C4 C33 120.93(13) . .
C4 C5 C6 122.39(13) . .
C4 C5 H5 118.8 . .
C6 C5 H5 118.8 . .
C5 C6 C1 118.97(13) . .
C5 C6 C20 120.64(13) . .
C1 C6 C20 120.25(13) . .
C8 C7 C14 112.54(12) . .
C8 C7 C2 113.14(12) . .
C14 C7 C2 110.49(12) . .
C8 C7 H7 106.7 . .
C14 C7 H7 106.7 . .
C2 C7 H7 106.7 . .
C9 C8 C13 118.25(14) . .
C9 C8 C7 122.14(14) . .
C13 C8 C7 119.61(14) . .
C8 C9 C10 120.87(15) . .
C8 C9 H9 119.6 . .
C10 C9 H9 119.6 . .
C11 C10 C9 120.54(15) . .
C11 C10 H10 119.7 . .
C9 C10 H10 119.7 . .
C10 C11 C12 119.31(15) . .
C10 C11 H11 120.3 . .
C12 C11 H11 120.3 . .
C11 C12 C13 120.25(16) . .
C11 C12 H12 119.9 . .
C13 C12 H12 119.9 . .
C12 C13 C8 120.79(16) . .
C12 C13 H13 119.6 . .
C8 C13 H13 119.6 . .
C19 C14 C15 117.94(15) . .
C19 C14 C7 121.44(13) . .
C15 C14 C7 120.63(15) . .
C16 C15 C14 120.63(18) . .
C16 C15 H15 119.7 . .
C14 C15 H15 119.7 . .
C17 C16 C15 120.64(17) . .
C17 C16 H16 119.7 . .
C15 C16 H16 119.7 . .
C18 C17 C16 119.23(17) . .
C18 C17 H17 120.4 . .
C16 C17 H17 120.4 . .
C17 C18 C19 120.31(18) . .
C17 C18 H18 119.8 . .
C19 C18 H18 119.8 . .
C18 C19 C14 121.23(16) . .
C18 C19 H19 119.4 . .
C14 C19 H19 119.4 . .
C27 C20 C6 112.15(12) . .
C27 C20 C21 111.17(12) . .
C6 C20 C21 112.02(12) . .
C27 C20 H20 107.0 . .
C6 C20 H20 107.0 . .
C21 C20 H20 107.0 . .
C22 C21 C26 118.50(14) . .
C22 C21 C20 119.92(13) . .
C26 C21 C20 121.51(14) . .
C21 C22 C23 121.10(15) . .
C21 C22 H22 119.5 . .
C23 C22 H22 119.5 . .
C24 C23 C22 119.79(16) . .
C24 C23 H23 120.1 . .
C22 C23 H23 120.1 . .
C23 C24 C25 119.66(15) . .
C23 C24 H24 120.2 . .
C25 C24 H24 120.2 . .
C24 C25 C26 120.47(16) . .
C24 C25 H25 119.8 . .
C26 C25 H25 119.8 . .
C25 C26 C21 120.48(16) . .
C25 C26 H26 119.8 . .
C21 C26 H26 119.8 . .
C32 C27 C28 117.99(14) . .
C32 C27 C20 122.98(13) . .
C28 C27 C20 119.02(14) . .
C29 C28 C27 121.05(16) . .
C29 C28 H28 119.5 . .
C27 C28 H28 119.5 . .
C28 C29 C30 120.35(16) . .
C28 C29 H29 119.8 . .
C30 C29 H29 119.8 . .
C31 C30 C29 119.02(16) . .
C31 C30 H30 120.5 . .
C29 C30 H30 120.5 . .
C30 C31 C32 120.36(16) . .
C30 C31 H31 119.8 . .
C32 C31 H31 119.8 . .
C31 C32 C27 121.22(15) . .
C31 C32 H32 119.4 . .
C27 C32 H32 119.4 . .
C4 C33 H33A 109.5 . .
C4 C33 H33B 109.5 . .
H33A C33 H33B 109.5 . .
C4 C33 H33C 109.5 . .
H33A C33 H33C 109.5 . .
H33B C33 H33C 109.5 . .
O3 C34 C37 104.93(12) . .
O3 C34 C35 111.64(13) . .
C37 C34 C35 110.19(14) . .
O3 C34 C36 109.44(12) . .
C37 C34 C36 109.73(14) . .
C35 C34 C36 110.74(13) . .
C34 C35 H35A 109.5 . .
C34 C35 H35B 109.5 . .
H35A C35 H35B 109.5 . .
C34 C35 H35C 109.5 . .
H35A C35 H35C 109.5 . .
H35B C35 H35C 109.5 . .
C34 C36 H36A 109.5 . .
C34 C36 H36B 109.5 . .
H36A C36 H36B 109.5 . .
C34 C36 H36C 109.5 . .
H36A C36 H36C 109.5 . .
H36B C36 H36C 109.5 . .
C34 C37 H37A 109.5 . .
C34 C37 H37B 109.5 . .
H37A C37 H37B 109.5 . .
C34 C37 H37C 109.5 . .
H37A C37 H37C 109.5 . .
H37B C37 H37C 109.5 . .
O2 C38 C40A 111.7(3) . .
O2 C38 C39 107.0(2) . .
C40A C38 C39 138.8(4) . .
O2 C38 C41A 105.5(3) . .
C40A C38 C41A 115.3(7) . .
C39 C38 C41A 65.6(6) . .
O2 C38 C40 110.32(18) . .
C40A C38 C40 40.9(5) . .
C39 C38 C40 111.5(4) . .
C41A C38 C40 142.8(4) . .
O2 C38 C41 110.31(17) . .
C40A C38 C41 68.2(6) . .
C39 C38 C41 111.0(4) . .
C41A C38 C41 49.7(5) . .
C40 C38 C41 106.8(3) . .
O2 C38 C39A 100.9(4) . .
C40A C38 C39A 113.9(8) . .
C39 C38 C39A 43.0(6) . .
C41A C38 C39A 108.3(8) . .
C40 C38 C39A 74.6(7) . .
C41 C38 C39A 145.4(5) . .
C38 C39 H39A 109.5 . .
C38 C39 H39B 109.5 . .
C38 C39 H39C 109.5 . .
C38 C40 H40A 109.5 . .
C38 C40 H40B 109.5 . .
C38 C40 H40C 109.5 . .
C38 C41 H41A 109.5 . .
C38 C41 H41B 109.5 . .
C38 C41 H41C 109.5 . .
O1 C42 C45 108.62(13) . .
O1 C42 C43 110.54(13) . .
C45 C42 C43 111.59(16) . .
O1 C42 C44 105.34(13) . .
C45 C42 C44 111.05(14) . .
C43 C42 C44 109.52(14) . .
C42 C43 H43A 109.5 . .
C42 C43 H43B 109.5 . .
H43A C43 H43B 109.5 . .
C42 C43 H43C 109.5 . .
H43A C43 H43C 109.5 . .
H43B C43 H43C 109.5 . .
C42 C44 H44A 109.5 . .
C42 C44 H44B 109.5 . .
H44A C44 H44B 109.5 . .
C42 C44 H44C 109.5 . .
H44A C44 H44C 109.5 . .
H44B C44 H44C 109.5 . .
C42 C45 H45A 109.5 . .
C42 C45 H45B 109.5 . .
H45A C45 H45B 109.5 . .
C42 C45 H45C 109.5 . .
H45A C45 H45C 109.5 . .
H45B C45 H45C 109.5 . .
C38 C39A H39D 109.5 . .
C38 C39A H39E 109.5 . .
H39D C39A H39E 109.5 . .
C38 C39A H39F 109.5 . .
H39D C39A H39F 109.5 . .
H39E C39A H39F 109.5 . .
C38 C40A H40D 109.5 . .
C38 C40A H40E 109.5 . .
H40D C40A H40E 109.5 . .
C38 C40A H40F 109.5 . .
H40D C40A H40F 109.5 . .
H40E C40A H40F 109.5 . .
C38 C41A H41D 109.5 . .
C38 C41A H41E 109.5 . .
H41D C41A H41E 109.5 . .
C38 C41A H41F 109.5 . .
H41D C41A H41F 109.5 . .
H41E C41A H41F 109.5 . .

loop_
_geom_bond_atom_site_label_1
_geom_bond_atom_site_label_2
_geom_bond_distance
_geom_bond_site_symmetry_2
Si1 O2 1.6152(11) .
Si1 O1 1.6208(11) .
Si1 O3 1.6238(11) .
Si1 N1 1.7129(14) .
O1 C42 1.4433(19) .
N1 C1 1.4288(18) .
N1 H1 0.89(2) .
C1 C6 1.410(2) .
C1 C2 1.411(2) .
O2 C38 1.4443(19) .
C2 C3 1.391(2) .
C2 C7 1.530(2) .
O3 C34 1.4498(18) .
C3 C4 1.394(2) .
C3 H3 0.9500 .
C4 C5 1.390(2) .
C4 C33 1.507(2) .
C5 C6 1.394(2) .
C5 H5 0.9500 .
C6 C20 1.530(2) .
C7 C8 1.524(2) .
C7 C14 1.528(2) .
C7 H7 1.0000 .
C8 C9 1.390(2) .
C8 C13 1.394(2) .
C9 C10 1.390(2) .
C9 H9 0.9500 .
C10 C11 1.378(3) .
C10 H10 0.9500 .
C11 C12 1.388(3) .
C11 H11 0.9500 .
C12 C13 1.391(2) .
C12 H12 0.9500 .
C13 H13 0.9500 .
C14 C19 1.393(2) .
C14 C15 1.395(2) .
C15 C16 1.389(3) .
C15 H15 0.9500 .
C16 C17 1.383(3) .
C16 H16 0.9500 .
C17 C18 1.380(3) .
C17 H17 0.9500 .
C18 C19 1.386(2) .
C18 H18 0.9500 .
C19 H19 0.9500 .
C20 C27 1.527(2) .
C20 C21 1.531(2) .
C20 H20 1.0000 .
C21 C22 1.390(2) .
C21 C26 1.394(2) .
C22 C23 1.394(2) .
C22 H22 0.9500 .
C23 C24 1.385(3) .
C23 H23 0.9500 .
C24 C25 1.385(3) .
C24 H24 0.9500 .
C25 C26 1.390(2) .
C25 H25 0.9500 .
C26 H26 0.9500 .
C27 C32 1.388(2) .
C27 C28 1.392(2) .
C28 C29 1.384(2) .
C28 H28 0.9500 .
C29 C30 1.389(3) .
C29 H29 0.9500 .
C30 C31 1.383(3) .
C30 H30 0.9500 .
C31 C32 1.386(2) .
C31 H31 0.9500 .
C32 H32 0.9500 .
C33 H33A 0.9800 .
C33 H33B 0.9800 .
C33 H33C 0.9800 .
C34 C37 1.521(2) .
C34 C35 1.524(2) .
C34 C36 1.526(2) .
C35 H35A 0.9800 .
C35 H35B 0.9800 .
C35 H35C 0.9800 .
C36 H36A 0.9800 .
C36 H36B 0.9800 .
C36 H36C 0.9800 .
C37 H37A 0.9800 .
C37 H37B 0.9800 .
C37 H37C 0.9800 .
C38 C40A 1.482(4) .
C38 C39 1.495(3) .
C38 C41A 1.509(4) .
C38 C40 1.514(3) .
C38 C41 1.529(3) .
C38 C39A 1.529(5) .
C39 H39A 0.9800 .
C39 H39B 0.9800 .
C39 H39C 0.9800 .
C40 H40A 0.9800 .
C40 H40B 0.9800 .
C40 H40C 0.9800 .
C41 H41A 0.9800 .
C41 H41B 0.9800 .
C41 H41C 0.9800 .
C42 C45 1.516(2) .
C42 C43 1.521(2) .
C42 C44 1.521(2) .
C43 H43A 0.9800 .
C43 H43B 0.9800 .
C43 H43C 0.9800 .
C44 H44A 0.9800 .
C44 H44B 0.9800 .
C44 H44C 0.9800 .
C45 H45A 0.9800 .
C45 H45B 0.9800 .
C45 H45C 0.9800 .
C39A H39D 0.9800 .
C39A H39E 0.9800 .
C39A H39F 0.9800 .
C40A H40D 0.9800 .
C40A H40E 0.9800 .
C40A H40F 0.9800 .
C41A H41D 0.9800 .
C41A H41E 0.9800 .
C41A H41F 0.9800 .
